data_1546608
loop_
_publ_author_name
'Smith, David T.'
'Vitaku, Edon'
'Njardarson, Jon T.'

_publ_section_title
;
 Dearomatization Approach to 2-Trifluoromethylated Benzofuran and
 Dihydrobenzofuran Products.
;
_journal_issue 13
_journal_name_full 'Organic letters'
_journal_page_first 3508
_journal_page_last 3511
_journal_paper_doi 10.1021/acs.orglett.7b01479
_journal_volume 19
_journal_year 2017
_chemical_formula_moiety 'C12 H8 F6 O3'
_chemical_formula_sum 'C12 H8 F6 O3'
_chemical_formula_weight 314.18
_chemical_name_systematic
;
 ?
;
_space_group_crystal_system triclinic
_space_group_IT_number 2
_space_group_name_Hall '-P 1'
_space_group_name_H-M_alt 'P -1'
_symmetry_space_group_name_Hall '-P 1'
_symmetry_space_group_name_H-M 'P -1'
_atom_sites_solution_hydrogens geom
_atom_sites_solution_primary dual
_audit_creation_date 2017-05-10
_audit_creation_method
;
Olex2 1.2
(compiled 2017.03.28 svn.r3405 for OlexSys, GUI svn.r5335)
;
_cell_angle_alpha 75.537(5)
_cell_angle_beta 83.093(5)
_cell_angle_gamma 78.250(5)
_cell_formula_units_Z 2
_cell_length_a 4.9314(6)
_cell_length_b 9.4371(11)
_cell_length_c 13.4664(15)
_cell_measurement_reflns_used 4958
_cell_measurement_temperature 100
_cell_measurement_theta_max 26.22
_cell_measurement_theta_min 2.27
_cell_volume 592.53(12)
_computing_cell_refinement 'SAINT v8.34A (Bruker, 2013)'
_computing_data_reduction 'SAINT v8.34A (Bruker, 2013)'
_computing_molecular_graphics 'Olex2 (Dolomanov et al., 2009)'
_computing_publication_material 'Olex2 (Dolomanov et al., 2009)'
_computing_structure_refinement 'ShelXL (Sheldrick, 2015)'
_computing_structure_solution 'ShelXT (Sheldrick, 2015)'
_diffrn_ambient_temperature 100
_diffrn_detector_area_resol_mean 8
_diffrn_measured_fraction_theta_full 1.000
_diffrn_measured_fraction_theta_max 0.992
_diffrn_measurement_device_type 'Bruker SMART APEX CCD area detector'
_diffrn_measurement_method '\w and \f scans'
_diffrn_radiation_monochromator graphite
_diffrn_radiation_type MoK\a
_diffrn_radiation_wavelength 0.71073
_diffrn_reflns_av_R_equivalents 0.0282
_diffrn_reflns_av_unetI/netI 0.0233
_diffrn_reflns_Laue_measured_fraction_full 1.000
_diffrn_reflns_Laue_measured_fraction_max 0.992
_diffrn_reflns_limit_h_max 6
_diffrn_reflns_limit_h_min -6
_diffrn_reflns_limit_k_max 11
_diffrn_reflns_limit_k_min -11
_diffrn_reflns_limit_l_max 16
_diffrn_reflns_limit_l_min -16
_diffrn_reflns_number 10172
_diffrn_reflns_point_group_measured_fraction_full 1.000
_diffrn_reflns_point_group_measured_fraction_max 0.992
_diffrn_reflns_theta_full 25.242
_diffrn_reflns_theta_max 26.261
_diffrn_reflns_theta_min 1.566
_diffrn_source 'sealed tube'
_diffrn_standards_number 0
_exptl_absorpt_coefficient_mu 0.185
_exptl_absorpt_correction_T_max 0.7454
_exptl_absorpt_correction_T_min 0.6071
_exptl_absorpt_correction_type multi-scan
_exptl_absorpt_process_details
'SADABS-2012/1 (Bruker,2012) was used for absorption correction. wR2(int) was 0.0773 before and 0.0467 after correction. The Ratio of minimum to maximum transmission is 0.8145. The \l/2 correction factor is 0.0015.'
_exptl_crystal_colour 'clear colourless'
_exptl_crystal_colour_lustre clear
_exptl_crystal_colour_primary colourless
_exptl_crystal_density_diffrn 1.761
_exptl_crystal_description block
_exptl_crystal_F_000 316
_exptl_crystal_size_max 0.416
_exptl_crystal_size_mid 0.148
_exptl_crystal_size_min 0.069
_refine_diff_density_max 0.289
_refine_diff_density_min -0.282
_refine_diff_density_rms 0.048
_refine_ls_extinction_method none
_refine_ls_goodness_of_fit_ref 1.057
_refine_ls_hydrogen_treatment constr
_refine_ls_matrix_type full
_refine_ls_number_parameters 192
_refine_ls_number_reflns 2374
_refine_ls_number_restraints 0
_refine_ls_restrained_S_all 1.057
_refine_ls_R_factor_all 0.0374
_refine_ls_R_factor_gt 0.0316
_refine_ls_shift/su_max 0.000
_refine_ls_shift/su_mean 0.000
_refine_ls_structure_factor_coef Fsqd
_refine_ls_weighting_details
;
 w=1/[\s^2^(Fo^2^)+(0.0472P)^2^+0.1773P]
 where P=(Fo^2^+2Fc^2^)/3
;
_refine_ls_weighting_scheme calc
_refine_ls_wR_factor_gt 0.0817
_refine_ls_wR_factor_ref 0.0852
_reflns_Friedel_coverage 0.000
_reflns_number_gt 2060
_reflns_number_total 2374
_reflns_threshold_expression 'I > 2\s(I)'
_cod_data_source_file ol7b01479_si_003.cif
_cod_data_source_block mo_dts_195_0m
_cod_depositor_comments 'Adding full bibliography for 1546607--1546608.cif.'
_cod_database_code 1546608
_shelxl_version_number 2012-9
_shelx_space_group_comment
;
The symmetry employed for this shelxl refinement is uniquely defined
by the following loop, which should always be used as a source of
symmetry information in preference to the above space-group names.
They are only intended as comments.
;
_olex2_refinement_description
;
1. Fixed Uiso
 At 1.2 times of:
  All C(H) groups
 At 1.5 times of:
  All C(H,H,H) groups, All O(H) groups
2.a Ternary CH refined with riding coordinates:
 C10(H10)
2.b Aromatic/amide H refined with riding coordinates:
 C3(H3), C5(H5), C6(H6)
2.c Idealised Me refined as rotating group:
 C12(H12A,H12B,H12C)
2.d Idealised tetrahedral OH refined as rotating group:
 O2(H2)
;
_olex2_submission_special_instructions 'No special instructions were received'

loop_
_space_group_symop_operation_xyz
'x, y, z'
'-x, -y, -z'

loop_
_atom_site_label
_atom_site_type_symbol
_atom_site_fract_x
_atom_site_fract_y
_atom_site_fract_z
_atom_site_U_iso_or_equiv
_atom_site_adp_type
_atom_site_occupancy
_atom_site_site_symmetry_order
_atom_site_calc_flag
_atom_site_refinement_flags_posn
F2 F 1.08358(17) 0.82835(10) 0.60621(6) 0.0243(2) Uani 1 1 d .
F5 F 0.27570(17) 0.91485(10) 0.79954(7) 0.0261(2) Uani 1 1 d .
F1 F 1.08888(18) 0.69436(10) 0.49712(6) 0.0265(2) Uani 1 1 d .
F3 F 0.76595(18) 0.88392(10) 0.49848(7) 0.0288(2) Uani 1 1 d .
F6 F 0.6015(2) 0.99379(10) 0.69129(7) 0.0302(2) Uani 1 1 d .
F4 F 0.60750(19) 0.98825(10) 0.85218(7) 0.0299(2) Uani 1 1 d .
O1 O 0.6535(2) 0.57813(11) 0.59393(7) 0.0186(2) Uani 1 1 d .
O3 O 0.0338(2) 0.32574(11) 0.93144(7) 0.0191(2) Uani 1 1 d .
O2 O 0.6567(2) 0.68478(11) 0.90746(7) 0.0209(2) Uani 1 1 d .
H2 H 0.7723 0.6938 0.9454 0.031 Uiso 1 1 calc GR
C8 C 0.4809(3) 0.55712(15) 0.76098(10) 0.0152(3) Uani 1 1 d .
C2 C 0.6563(3) 0.66981(15) 0.73462(10) 0.0156(3) Uani 1 1 d .
C7 C 0.4898(3) 0.50461(15) 0.67211(10) 0.0164(3) Uani 1 1 d .
C3 C 0.3230(3) 0.49535(15) 0.84870(10) 0.0160(3) Uani 1 1 d .
H3 H 0.3119 0.5281 0.9105 0.019 Uiso 1 1 calc R
C4 C 0.1830(3) 0.38460(15) 0.84233(10) 0.0161(3) Uani 1 1 d .
C5 C 0.1974(3) 0.33368(16) 0.75182(11) 0.0183(3) Uani 1 1 d .
H5 H 0.0999 0.2572 0.7503 0.022 Uiso 1 1 calc R
C9 C 0.9229(3) 0.77099(16) 0.55927(11) 0.0193(3) Uani 1 1 d .
C6 C 0.3531(3) 0.39467(16) 0.66479(11) 0.0197(3) Uani 1 1 d .
H6 H 0.3649 0.3620 0.6029 0.024 Uiso 1 1 calc R
C10 C 0.7215(3) 0.75796(15) 0.80504(10) 0.0167(3) Uani 1 1 d .
H10 H 0.9236 0.7635 0.7951 0.020 Uiso 1 1 calc R
C11 C 0.5506(3) 0.91454(16) 0.78598(11) 0.0200(3) Uani 1 1 d .
C1 C 0.7499(3) 0.67513(15) 0.63537(11) 0.0171(3) Uani 1 1 d .
C12 C -0.1070(3) 0.20768(16) 0.92960(11) 0.0213(3) Uani 1 1 d .
H12A H -0.2370 0.2418 0.8753 0.032 Uiso 1 1 calc GR
H12B H -0.2094 0.1784 0.9962 0.032 Uiso 1 1 calc GR
H12C H 0.0294 0.1221 0.9160 0.032 Uiso 1 1 calc GR

loop_
_atom_site_aniso_label
_atom_site_aniso_U_11
_atom_site_aniso_U_22
_atom_site_aniso_U_33
_atom_site_aniso_U_23
_atom_site_aniso_U_13
_atom_site_aniso_U_12
F2 0.0237(4) 0.0292(5) 0.0226(4) -0.0055(4) 0.0004(3) -0.0126(4)
F5 0.0176(4) 0.0282(5) 0.0346(5) -0.0134(4) -0.0017(4) -0.0019(4)
F1 0.0258(5) 0.0337(5) 0.0201(4) -0.0087(4) 0.0082(3) -0.0085(4)
F3 0.0267(5) 0.0286(5) 0.0247(5) 0.0069(4) -0.0038(4) -0.0053(4)
F6 0.0373(5) 0.0208(5) 0.0276(5) -0.0005(4) 0.0025(4) -0.0031(4)
F4 0.0317(5) 0.0270(5) 0.0384(6) -0.0192(4) -0.0054(4) -0.0064(4)
O1 0.0218(5) 0.0219(5) 0.0138(5) -0.0053(4) 0.0012(4) -0.0076(4)
O3 0.0212(5) 0.0239(5) 0.0145(5) -0.0047(4) 0.0012(4) -0.0109(4)
O2 0.0251(5) 0.0279(6) 0.0126(5) -0.0043(4) -0.0017(4) -0.0117(4)
C8 0.0143(6) 0.0159(6) 0.0155(6) -0.0044(5) -0.0024(5) -0.0007(5)
C2 0.0143(6) 0.0161(6) 0.0158(6) -0.0027(5) -0.0025(5) -0.0014(5)
C7 0.0174(7) 0.0188(7) 0.0125(6) -0.0029(5) 0.0001(5) -0.0034(5)
C3 0.0159(6) 0.0186(7) 0.0139(6) -0.0053(5) -0.0020(5) -0.0019(5)
C4 0.0142(6) 0.0185(7) 0.0142(6) -0.0016(5) -0.0011(5) -0.0025(5)
C5 0.0201(7) 0.0186(7) 0.0181(7) -0.0053(5) -0.0025(5) -0.0059(5)
C9 0.0177(7) 0.0232(7) 0.0166(7) -0.0038(6) -0.0004(5) -0.0043(6)
C6 0.0238(7) 0.0222(7) 0.0154(7) -0.0077(6) -0.0027(6) -0.0047(6)
C10 0.0169(7) 0.0209(7) 0.0137(6) -0.0049(5) 0.0002(5) -0.0062(5)
C11 0.0196(7) 0.0232(7) 0.0201(7) -0.0088(6) 0.0006(5) -0.0071(6)
C1 0.0162(6) 0.0186(7) 0.0174(7) -0.0055(5) -0.0023(5) -0.0028(5)
C12 0.0221(7) 0.0203(7) 0.0230(7) -0.0057(6) 0.0033(6) -0.0094(6)

loop_
_atom_type_symbol
_atom_type_description
_atom_type_scat_dispersion_real
_atom_type_scat_dispersion_imag
_atom_type_scat_source
C C 0.0033 0.0016 'International Tables Vol C Tables 4.2.6.8 and 6.1.1.4'
H H 0.0000 0.0000 'International Tables Vol C Tables 4.2.6.8 and 6.1.1.4'
F F 0.0171 0.0103 'International Tables Vol C Tables 4.2.6.8 and 6.1.1.4'
O O 0.0106 0.0060 'International Tables Vol C Tables 4.2.6.8 and 6.1.1.4'

loop_
_geom_angle_atom_site_label_1
_geom_angle_atom_site_label_2
_geom_angle_atom_site_label_3
_geom_angle
C1 O1 C7 105.35(10)
C4 O3 C12 117.54(10)
C10 O2 H2 109.5
C7 C8 C2 105.46(12)
C7 C8 C3 118.66(12)
C3 C8 C2 135.87(12)
C8 C2 C10 126.53(12)
C1 C2 C8 105.26(12)
C1 C2 C10 128.19(12)
O1 C7 C8 110.58(12)
C6 C7 O1 125.25(12)
C6 C7 C8 124.17(13)
C8 C3 H3 121.1
C4 C3 C8 117.81(12)
C4 C3 H3 121.1
O3 C4 C3 115.50(12)
O3 C4 C5 122.35(12)
C3 C4 C5 122.13(13)
C4 C5 H5 119.9
C6 C5 C4 120.25(13)
C6 C5 H5 119.9
F2 C9 F1 107.68(11)
F2 C9 C1 111.39(11)
F1 C9 C1 111.59(11)
F3 C9 F2 107.81(11)
F3 C9 F1 106.41(11)
F3 C9 C1 111.71(11)
C7 C6 C5 116.98(12)
C7 C6 H6 121.5
C5 C6 H6 121.5
O2 C10 C2 108.41(11)
O2 C10 H10 109.5
O2 C10 C11 107.90(11)
C2 C10 H10 109.5
C2 C10 C11 112.01(11)
C11 C10 H10 109.5
F5 C11 C10 112.46(11)
F6 C11 F5 107.26(12)
F6 C11 F4 107.52(11)
F6 C11 C10 112.37(11)
F4 C11 F5 106.53(11)
F4 C11 C10 110.40(12)
O1 C1 C9 112.98(11)
C2 C1 O1 113.34(12)
C2 C1 C9 133.56(12)
O3 C12 H12A 109.5
O3 C12 H12B 109.5
O3 C12 H12C 109.5
H12A C12 H12B 109.5
H12A C12 H12C 109.5
H12B C12 H12C 109.5

loop_
_geom_bond_atom_site_label_1
_geom_bond_atom_site_label_2
_geom_bond_distance
F2 C9 1.3367(16)
F5 C11 1.3452(17)
F1 C9 1.3379(16)
F3 C9 1.3362(17)
F6 C11 1.3310(17)
F4 C11 1.3442(16)
O1 C7 1.3784(16)
O1 C1 1.3683(16)
O3 C4 1.3825(16)
O3 C12 1.4340(17)
O2 H2 0.8400
O2 C10 1.4105(16)
C8 C2 1.4549(19)
C8 C7 1.3980(18)
C8 C3 1.4006(19)
C2 C10 1.5070(18)
C2 C1 1.3526(19)
C7 C6 1.376(2)
C3 H3 0.9500
C3 C4 1.3889(19)
C4 C5 1.4069(19)
C5 H5 0.9500
C5 C6 1.386(2)
C9 C1 1.4956(19)
C6 H6 0.9500
C10 H10 1.0000
C10 C11 1.522(2)
C12 H12A 0.9800
C12 H12B 0.9800
C12 H12C 0.9800
